data_4340400
loop_
_publ_author_name
'Li, Fang-Fang'
'Ma, Jian-Fang'
'Song, Shu-Yan'
'Yang, Jin'
'Liu, Ying-Ying'
'Su, Zhong-Min'

_publ_section_title
;
 Influence of neutral ligands on the structures of silver(I) sulfonates.
;
_journal_issue 25
_journal_name_full 'Inorganic chemistry'
_journal_page_first 9374
_journal_page_last 9383
_journal_paper_doi 10.1021/ic050984z
_journal_volume 44
_journal_year 2005
_chemical_formula_sum 'C14 H13 Ag N2 O4 S'
_chemical_formula_weight 413.19
_chemical_name_systematic
;
 ?
;
_space_group_IT_number 148
_symmetry_cell_setting trigonal
_symmetry_space_group_name_Hall '-R 3'
_symmetry_space_group_name_H-M 'R -3 :H'
_atom_sites_solution_hydrogens geom
_atom_sites_solution_primary direct
_atom_sites_solution_secondary difmap
_audit_creation_method SHELXL-97
_cell_angle_alpha 90.00
_cell_angle_beta 90.00
_cell_angle_gamma 120.00
_cell_formula_units_Z 18
_cell_length_a 33.2625(13)
_cell_length_b 33.2625(13)
_cell_length_c 7.2940(6)
_cell_measurement_temperature 293(2)
_cell_volume 6988.9(7)
_computing_cell_refinement 'Bruker SMART'
_computing_data_collection 'Bruker SMART'
_computing_data_reduction 'Bruker SAINT software (Bruker, 1999)'
_computing_molecular_graphics 'SHELXTL-PLUS (Sheldrick, 1990)'
_computing_publication_material SHELXL-97
_computing_structure_refinement 'SHELXL-97 (Sheldrick, 1997)'
_computing_structure_solution 'SHELXS-97(Sheldrick, 1997)'
_diffrn_ambient_temperature 293(2)
_diffrn_measured_fraction_theta_full 0.996
_diffrn_measured_fraction_theta_max 0.996
_diffrn_measurement_device_type 'Bruker SMART APEX CCD'
_diffrn_measurement_method 'phi and omega scans'
_diffrn_radiation_monochromator graphite
_diffrn_radiation_source 'fine-focus sealed tube'
_diffrn_radiation_type MoK\a
_diffrn_radiation_wavelength 0.71073
_diffrn_reflns_av_R_equivalents 0.0529
_diffrn_reflns_av_sigmaI/netI 0.0467
_diffrn_reflns_limit_h_max 41
_diffrn_reflns_limit_h_min -42
_diffrn_reflns_limit_k_max 42
_diffrn_reflns_limit_k_min -33
_diffrn_reflns_limit_l_max 9
_diffrn_reflns_limit_l_min -9
_diffrn_reflns_number 14324
_diffrn_reflns_theta_full 27.12
_diffrn_reflns_theta_max 27.12
_diffrn_reflns_theta_min 2.12
_exptl_absorpt_coefficient_mu 1.450
_exptl_absorpt_correction_T_max 0.559
_exptl_absorpt_correction_T_min 0.492
_exptl_absorpt_correction_type empirical
_exptl_absorpt_process_details SADABS
_exptl_crystal_colour Colorless
_exptl_crystal_density_diffrn 1.767
_exptl_crystal_density_method 'not measured'
_exptl_crystal_description platelet
_exptl_crystal_F_000 3708
_exptl_crystal_size_max 0.178
_exptl_crystal_size_mid 0.108
_exptl_crystal_size_min 0.031
_refine_diff_density_max 0.908
_refine_diff_density_min -0.338
_refine_diff_density_rms 0.118
_refine_ls_extinction_method none
_refine_ls_goodness_of_fit_ref 1.021
_refine_ls_hydrogen_treatment mixed
_refine_ls_matrix_type full
_refine_ls_number_parameters 205
_refine_ls_number_reflns 3423
_refine_ls_number_restraints 2
_refine_ls_restrained_S_all 1.022
_refine_ls_R_factor_all 0.0642
_refine_ls_R_factor_gt 0.0426
_refine_ls_shift/su_max 0.000
_refine_ls_shift/su_mean 0.000
_refine_ls_structure_factor_coef Fsqd
_refine_ls_weighting_details 'calc w=1/[\s^2^(Fo^2^)+(0.0614P)^2^+0.0000P] where P=(Fo^2^+2Fc^2^)/3'
_refine_ls_weighting_scheme calc
_refine_ls_wR_factor_gt 0.1112
_refine_ls_wR_factor_ref 0.1204
_reflns_number_gt 2453
_reflns_number_total 3423
_reflns_threshold_expression >2sigma(I)
_cod_data_source_file ic050984zsi20050616_040803.cif
_cod_data_source_block compound-1
_cod_depositor_comments
;
The following automatic conversions were performed:

'_symmetry_cell_setting' value 'Trigonal' changed to 'trigonal'
according to
/usr/data/users/saulius/automatic-downloads/retrospective/ACS/lib/dictionaries/cif_core.dic
dictionary named 'cif_core.dic' version 2.4.2 from 2011-04-26.

Automatic conversion script
Id: cif_fix_values 2281 2013-09-26 08:29:07Z andrius 
;
_cod_original_sg_symbol_H-M R-3
_cod_database_code 4340400

loop_
_symmetry_equiv_pos_as_xyz
'x, y, z'
'-y, x-y, z'
'-x+y, -x, z'
'x+2/3, y+1/3, z+1/3'
'-y+2/3, x-y+1/3, z+1/3'
'-x+y+2/3, -x+1/3, z+1/3'
'x+1/3, y+2/3, z+2/3'
'-y+1/3, x-y+2/3, z+2/3'
'-x+y+1/3, -x+2/3, z+2/3'
'-x, -y, -z'
'y, -x+y, -z'
'x-y, x, -z'
'-x+2/3, -y+1/3, -z+1/3'
'y+2/3, -x+y+1/3, -z+1/3'
'x-y+2/3, x+1/3, -z+1/3'
'-x+1/3, -y+2/3, -z+2/3'
'y+1/3, -x+y+2/3, -z+2/3'
'x-y+1/3, x+2/3, -z+2/3'

loop_
_atom_site_label
_atom_site_type_symbol
_atom_site_fract_x
_atom_site_fract_y
_atom_site_fract_z
_atom_site_U_iso_or_equiv
_atom_site_adp_type
_atom_site_occupancy
_atom_site_symmetry_multiplicity
_atom_site_calc_flag
_atom_site_refinement_flags
Ag1 Ag 0.486552(13) 0.043883(13) -0.44500(4) 0.05333(17) Uani 1 1 d .
C1 C 0.45379(16) 0.13771(15) 0.2789(6) 0.0410(10) Uani 1 1 d .
C2 C 0.44125(18) 0.12170(17) 0.4549(6) 0.0505(12) Uani 1 1 d .
H2 H 0.4103 0.1074 0.4903 0.061 Uiso 1 1 calc R
C3 C 0.4756(2) 0.12694(19) 0.5826(7) 0.0637(15) Uani 1 1 d .
H3 H 0.4671 0.1166 0.7023 0.076 Uiso 1 1 calc R
C4 C 0.5200(2) 0.14659(19) 0.5330(7) 0.0629(15) Uani 1 1 d .
H4 H 0.5422 0.1497 0.6185 0.075 Uiso 1 1 calc R
C5 C 0.5807(2) 0.1834(2) 0.3045(10) 0.0778(18) Uani 1 1 d .
H5 H 0.6026 0.1866 0.3908 0.093 Uiso 1 1 calc R
C6 C 0.5942(2) 0.1990(2) 0.1314(11) 0.093(2) Uani 1 1 d .
H6 H 0.6253 0.2118 0.0986 0.112 Uiso 1 1 calc R
C7 C 0.5615(2) 0.1959(2) 0.0003(9) 0.0778(17) Uani 1 1 d .
H7 H 0.5714 0.2073 -0.1175 0.093 Uiso 1 1 calc R
C8 C 0.51646(17) 0.17678(17) 0.0440(7) 0.0541(12) Uani 1 1 d .
H8 H 0.4954 0.1753 -0.0433 0.065 Uiso 1 1 calc R
C9 C 0.50078(15) 0.15885(15) 0.2217(6) 0.0420(10) Uani 1 1 d .
C10 C 0.53367(17) 0.16242(17) 0.3548(7) 0.0530(12) Uani 1 1 d .
C11 C 0.44552(15) 0.02810(15) -0.0383(6) 0.0418(10) Uani 1 1 d .
H11 H 0.4175 0.0159 -0.1008 0.050 Uiso 1 1 calc R
C12 C 0.44506(14) 0.02711(14) 0.1494(6) 0.0386(10) Uani 1 1 d .
H12 H 0.4167 0.0142 0.2101 0.046 Uiso 1 1 calc R
C13 C 0.52443(15) 0.06404(15) -0.0362(5) 0.0412(10) Uani 1 1 d .
H13 H 0.5527 0.0772 -0.0973 0.049 Uiso 1 1 calc R
C14 C 0.52389(15) 0.06342(16) 0.1508(5) 0.0427(10) Uani 1 1 d .
H14 H 0.5520 0.0767 0.2137 0.051 Uiso 1 1 calc R
N1 N 0.48485(12) 0.04592(11) -0.1343(5) 0.0386(8) Uani 1 1 d .
N2 N 0.48383(12) 0.04405(12) 0.2477(5) 0.0392(8) Uani 1 1 d .
O1 O 0.42206(13) 0.17996(12) 0.0844(5) 0.0621(9) Uani 1 1 d .
O2 O 0.36605(12) 0.10826(13) 0.2309(5) 0.0640(10) Uani 1 1 d .
O3 O 0.40984(11) 0.10651(13) -0.0302(5) 0.0632(10) Uani 1 1 d .
OW1 O 0.3216(2) 0.0112(2) 0.2574(9) 0.125(2) Uani 1 1 d D
S1 S 0.40944(4) 0.13228(4) 0.12706(15) 0.0449(3) Uani 1 1 d .
H1A H 0.3322(18) 0.0419(8) 0.246(8) 0.067 Uiso 1 1 d D
H1B H 0.3292(19) 0.0028(19) 0.362(5) 0.067 Uiso 1 1 d D

loop_
_atom_site_aniso_label
_atom_site_aniso_U_11
_atom_site_aniso_U_22
_atom_site_aniso_U_33
_atom_site_aniso_U_23
_atom_site_aniso_U_13
_atom_site_aniso_U_12
Ag1 0.0571(3) 0.0690(3) 0.0195(2) 0.00014(15) 0.00049(14) 0.0207(2)
C1 0.058(3) 0.045(3) 0.037(2) -0.0063(19) -0.008(2) 0.038(2)
C2 0.073(3) 0.059(3) 0.037(3) 0.005(2) 0.004(2) 0.046(3)
C3 0.111(5) 0.077(4) 0.035(3) 0.000(2) -0.006(3) 0.070(4)
C4 0.088(4) 0.076(4) 0.050(3) -0.017(3) -0.031(3) 0.060(3)
C5 0.074(4) 0.095(5) 0.078(5) -0.020(4) -0.023(3) 0.052(4)
C6 0.051(4) 0.113(6) 0.111(6) -0.015(5) 0.001(4) 0.038(4)
C7 0.068(4) 0.086(4) 0.067(4) -0.004(3) 0.011(3) 0.029(3)
C8 0.051(3) 0.060(3) 0.048(3) -0.008(2) 0.000(2) 0.025(3)
C9 0.049(3) 0.047(3) 0.040(2) -0.0081(19) -0.006(2) 0.031(2)
C10 0.053(3) 0.057(3) 0.058(3) -0.014(2) -0.014(2) 0.035(3)
C11 0.035(2) 0.053(3) 0.033(2) -0.0002(19) -0.0021(18) 0.018(2)
C12 0.034(2) 0.048(3) 0.032(2) 0.0006(18) 0.0034(17) 0.019(2)
C13 0.039(2) 0.053(3) 0.028(2) 0.0039(19) 0.0042(18) 0.020(2)
C14 0.036(2) 0.058(3) 0.026(2) 0.0001(19) -0.0020(17) 0.018(2)
N1 0.049(2) 0.042(2) 0.0256(18) -0.0007(14) -0.0025(15) 0.0237(17)
N2 0.049(2) 0.044(2) 0.0246(18) -0.0004(15) 0.0007(15) 0.0228(18)
O1 0.087(3) 0.071(2) 0.050(2) 0.0036(17) -0.0133(18) 0.056(2)
O2 0.055(2) 0.092(3) 0.057(2) 0.007(2) 0.0060(17) 0.046(2)
O3 0.060(2) 0.084(3) 0.050(2) -0.0273(18) -0.0127(17) 0.040(2)
OW1 0.132(5) 0.102(4) 0.100(4) -0.008(4) -0.026(4) 0.028(4)
S1 0.0528(7) 0.0618(8) 0.0336(6) -0.0038(5) -0.0045(5) 0.0388(6)

loop_
_atom_type_symbol
_atom_type_description
_atom_type_scat_dispersion_real
_atom_type_scat_dispersion_imag
_atom_type_scat_source
C C 0.0033 0.0016 'International Tables Vol C Tables 4.2.6.8 and 6.1.1.4'
H H 0.0000 0.0000 'International Tables Vol C Tables 4.2.6.8 and 6.1.1.4'
N N 0.0061 0.0033 'International Tables Vol C Tables 4.2.6.8 and 6.1.1.4'
O O 0.0106 0.0060 'International Tables Vol C Tables 4.2.6.8 and 6.1.1.4'
S S 0.1246 0.1234 'International Tables Vol C Tables 4.2.6.8 and 6.1.1.4'
Ag Ag -0.8971 1.1015 'International Tables Vol C Tables 4.2.6.8 and 6.1.1.4'

loop_
_geom_angle_atom_site_label_1
_geom_angle_atom_site_label_2
_geom_angle_atom_site_label_3
_geom_angle
_geom_angle_site_symmetry_1
_geom_angle_site_symmetry_3
N2 Ag1 N1 175.05(13) 1_554 .
N2 Ag1 O2 90.40(12) 1_554 6_554
N1 Ag1 O2 88.60(12) . 6_554
N2 Ag1 O1 96.43(12) 1_554 18_544
N1 Ag1 O1 86.80(11) . 18_544
O2 Ag1 O1 150.41(12) 6_554 18_544
C2 C1 C9 120.9(4) . .
C2 C1 S1 117.8(4) . .
C9 C1 S1 121.3(3) . .
C1 C2 C3 119.8(5) . .
C1 C2 H2 120.1 . .
C3 C2 H2 120.1 . .
C4 C3 C2 120.7(5) . .
C4 C3 H3 119.6 . .
C2 C3 H3 119.6 . .
C3 C4 C10 120.7(5) . .
C3 C4 H4 119.6 . .
C10 C4 H4 119.6 . .
C6 C5 C10 120.6(6) . .
C6 C5 H5 119.7 . .
C10 C5 H5 119.7 . .
C5 C6 C7 120.5(6) . .
C5 C6 H6 119.8 . .
C7 C6 H6 119.8 . .
C8 C7 C6 120.7(6) . .
C8 C7 H7 119.7 . .
C6 C7 H7 119.7 . .
C7 C8 C9 120.5(5) . .
C7 C8 H8 119.8 . .
C9 C8 H8 119.8 . .
C8 C9 C1 124.1(4) . .
C8 C9 C10 119.0(4) . .
C1 C9 C10 116.9(4) . .
C4 C10 C5 120.2(5) . .
C4 C10 C9 121.0(5) . .
C5 C10 C9 118.8(5) . .
N1 C11 C12 122.2(4) . .
N1 C11 H11 118.9 . .
C12 C11 H11 118.9 . .
N2 C12 C11 122.2(4) . .
N2 C12 H12 118.9 . .
C11 C12 H12 118.9 . .
N1 C13 C14 121.4(4) . .
N1 C13 H13 119.3 . .
C14 C13 H13 119.3 . .
N2 C14 C13 122.1(4) . .
N2 C14 H14 118.9 . .
C13 C14 H14 118.9 . .
C11 N1 C13 116.3(4) . .
C11 N1 Ag1 123.0(3) . .
C13 N1 Ag1 120.7(3) . .
C12 N2 C14 115.8(4) . .
C12 N2 Ag1 124.7(3) . 1_556
C14 N2 Ag1 119.5(3) . 1_556
S1 O1 Ag1 132.1(2) . 17_554
S1 O2 Ag1 133.9(2) . 8_545
H1A OW1 H1B 115(6) . .
O3 S1 O1 113.3(2) . .
O3 S1 O2 112.9(2) . .
O1 S1 O2 111.9(2) . .
O3 S1 C1 107.64(19) . .
O1 S1 C1 104.4(2) . .
O2 S1 C1 105.9(2) . .

loop_
_geom_bond_atom_site_label_1
_geom_bond_atom_site_label_2
_geom_bond_distance
_geom_bond_site_symmetry_2
Ag1 N2 2.243(4) 1_554
Ag1 N1 2.269(4) .
Ag1 O2 2.567(3) 6_554
Ag1 O1 2.568(3) 18_544
C1 C2 1.373(6) .
C1 C9 1.419(6) .
C1 S1 1.780(4) .
C2 C3 1.415(7) .
C2 H2 0.9300 .
C3 C4 1.333(8) .
C3 H3 0.9300 .
C4 C10 1.391(7) .
C4 H4 0.9300 .
C5 C6 1.353(9) .
C5 C10 1.405(8) .
C5 H5 0.9300 .
C6 C7 1.413(9) .
C6 H6 0.9300 .
C7 C8 1.342(7) .
C7 H7 0.9300 .
C8 C9 1.413(7) .
C8 H8 0.9300 .
C9 C10 1.422(6) .
C11 N1 1.333(5) .
C11 C12 1.369(6) .
C11 H11 0.9300 .
C12 N2 1.330(5) .
C12 H12 0.9300 .
C13 N1 1.347(5) .
C13 C14 1.364(6) .
C13 H13 0.9300 .
C14 N2 1.353(5) .
C14 H14 0.9300 .
N2 Ag1 2.243(4) 1_556
O1 S1 1.457(3) .
O1 Ag1 2.568(3) 17_554
O2 S1 1.463(4) .
O2 Ag1 2.567(3) 8_545
O3 S1 1.436(3) .
OW1 H1A 0.905(19) .
OW1 H1B 0.89(2) .

loop_
_geom_hbond_atom_site_label_D
_geom_hbond_atom_site_label_H
_geom_hbond_atom_site_label_A
_geom_hbond_distance_DH
_geom_hbond_distance_HA
_geom_hbond_distance_DA
_geom_hbond_angle_DHA
_geom_hbond_site_symmetry_A
OW1 H1A O2 0.905(19) 1.91(2) 2.807(7) 169(5) .
OW1 H1B OW1 0.89(2) 1.85(3) 2.685(5) 156(5) 6

loop_
_geom_torsion_atom_site_label_1
_geom_torsion_atom_site_label_2
_geom_torsion_atom_site_label_3
_geom_torsion_atom_site_label_4
_geom_torsion
_geom_torsion_site_symmetry_1
_geom_torsion_site_symmetry_4
C9 C1 C2 C3 1.0(7) . .
S1 C1 C2 C3 -177.5(4) . .
C1 C2 C3 C4 -1.2(7) . .
C2 C3 C4 C10 0.1(8) . .
C10 C5 C6 C7 2.3(10) . .
C5 C6 C7 C8 -1.3(10) . .
C6 C7 C8 C9 -0.6(9) . .
C7 C8 C9 C1 -179.4(5) . .
C7 C8 C9 C10 1.5(7) . .
C2 C1 C9 C8 -179.0(4) . .
S1 C1 C9 C8 -0.5(6) . .
C2 C1 C9 C10 0.1(6) . .
S1 C1 C9 C10 178.6(3) . .
C3 C4 C10 C5 179.5(5) . .
C3 C4 C10 C9 1.2(8) . .
C6 C5 C10 C4 -179.8(6) . .
C6 C5 C10 C9 -1.4(9) . .
C8 C9 C10 C4 178.0(4) . .
C1 C9 C10 C4 -1.2(7) . .
C8 C9 C10 C5 -0.4(7) . .
C1 C9 C10 C5 -179.6(4) . .
N1 C11 C12 N2 0.3(7) . .
N1 C13 C14 N2 1.1(7) . .
C12 C11 N1 C13 -1.6(6) . .
C12 C11 N1 Ag1 175.9(3) . .
C14 C13 N1 C11 0.9(6) . .
C14 C13 N1 Ag1 -176.6(3) . .
N2 Ag1 N1 C11 47.4(16) 1_554 .
O2 Ag1 N1 C11 -31.0(3) 6_554 .
O1 Ag1 N1 C11 178.3(3) 18_544 .
N2 Ag1 N1 C13 -135.2(14) 1_554 .
O2 Ag1 N1 C13 146.4(3) 6_554 .
O1 Ag1 N1 C13 -4.4(3) 18_544 .
C11 C12 N2 C14 1.6(6) . .
C11 C12 N2 Ag1 -179.9(3) . 1_556
C13 C14 N2 C12 -2.3(7) . .
C13 C14 N2 Ag1 179.1(3) . 1_556
Ag1 O1 S1 O3 117.9(3) 17_554 .
Ag1 O1 S1 O2 -11.2(3) 17_554 .
Ag1 O1 S1 C1 -125.3(3) 17_554 .
Ag1 O2 S1 O3 -92.0(3) 8_545 .
Ag1 O2 S1 O1 37.2(3) 8_545 .
Ag1 O2 S1 C1 150.5(3) 8_545 .
C2 C1 S1 O3 -123.6(4) . .
C9 C1 S1 O3 57.9(4) . .
C2 C1 S1 O1 115.7(4) . .
C9 C1 S1 O1 -62.8(4) . .
C2 C1 S1 O2 -2.6(4) . .
C9 C1 S1 O2 178.9(3) . .
